data_2233395
loop_
_publ_author_name
'Bari, Ahmed'
'Al-Obaid, Abdulrahman M.'
'Ng, Seik Weng'

_publ_section_title
;
 <i>rac</i>-2-Methylamino-1,2-diphenylethanol
;
_journal_coeditor_code BT5789
_journal_issue 2
_journal_name_full 'Acta Crystallographica Section E'
_journal_page_first o492
_journal_paper_doi 10.1107/S1600536812002012
_journal_volume 68
_journal_year 2012
_chemical_formula_iupac 'C15 H17 N O'
_chemical_formula_moiety 'C15 H17 N O'
_chemical_formula_sum 'C15 H17 N O'
_chemical_formula_weight 227.30
_chemical_name_systematic
;
<i>rac</i>-2-Methylamino-1,2-diphenylethanol
;
_space_group_IT_number 15
_symmetry_cell_setting monoclinic
_symmetry_space_group_name_Hall '-C 2yc'
_symmetry_space_group_name_H-M 'C 1 2/c 1'
_atom_sites_solution_hydrogens geom
_atom_sites_solution_primary direct
_atom_sites_solution_secondary difmap
_audit_creation_method SHELXL-97
_cell_angle_alpha 90.00
_cell_angle_beta 116.223(3)
_cell_angle_gamma 90.00
_cell_formula_units_Z 8
_cell_length_a 27.4279(7)
_cell_length_b 5.69216(11)
_cell_length_c 17.1910(5)
_cell_measurement_reflns_used 2861
_cell_measurement_temperature 100(2)
_cell_measurement_theta_max 74.2767
_cell_measurement_theta_min 2.8630
_cell_volume 2407.70(12)
_computing_cell_refinement 'CrysAlis PRO (Agilent, 2011)'
_computing_data_collection 'CrysAlis PRO (Agilent, 2011)'
_computing_data_reduction 'CrysAlis PRO (Agilent, 2011)'
_computing_molecular_graphics 'X-SEED (Barbour, 2001)'
_computing_publication_material 'publCIF (Westrip, 2010)'
_computing_structure_refinement 'SHELXL97 (Sheldrick, 2008)'
_computing_structure_solution 'SHELXS97 (Sheldrick, 2008)'
_diffrn_ambient_temperature 100(2)
_diffrn_detector_area_resol_mean 10.4041
_diffrn_measured_fraction_theta_full 0.964
_diffrn_measured_fraction_theta_max 0.964
_diffrn_measurement_device_type 'Agilent SuperNova Dual diffractometer with an Atlas detector'
_diffrn_measurement_method '\w scan'
_diffrn_radiation_monochromator Mirror
_diffrn_radiation_source 'SuperNova (Cu) X-ray Source'
_diffrn_radiation_type CuK\a
_diffrn_radiation_wavelength 1.54184
_diffrn_reflns_av_R_equivalents 0.0136
_diffrn_reflns_av_sigmaI/netI 0.0184
_diffrn_reflns_limit_h_max 34
_diffrn_reflns_limit_h_min -26
_diffrn_reflns_limit_k_max 4
_diffrn_reflns_limit_k_min -6
_diffrn_reflns_limit_l_max 21
_diffrn_reflns_limit_l_min -19
_diffrn_reflns_number 4176
_diffrn_reflns_theta_full 74.45
_diffrn_reflns_theta_max 74.45
_diffrn_reflns_theta_min 3.59
_diffrn_standards_decay_% 0
_diffrn_standards_interval_count 0
_diffrn_standards_interval_time 0
_diffrn_standards_number 0
_exptl_absorpt_coefficient_mu 0.610
_exptl_absorpt_correction_T_max 0.9415
_exptl_absorpt_correction_T_min 0.8381
_exptl_absorpt_correction_type multi-scan
_exptl_absorpt_process_details '(CrysAlis PRO; Agilent, 2011)'
_exptl_crystal_colour colorless
_exptl_crystal_density_diffrn 1.254
_exptl_crystal_density_method 'not measured'
_exptl_crystal_description prism
_exptl_crystal_F_000 976
_exptl_crystal_size_max 0.30
_exptl_crystal_size_mid 0.20
_exptl_crystal_size_min 0.10
_refine_diff_density_max 0.294
_refine_diff_density_min -0.218
_refine_ls_extinction_coef 0.0042(2)
_refine_ls_extinction_expression Fc^*^=kFc[1+0.001xFc^2^\l^3^/sin(2\q)]^-1/4^
_refine_ls_extinction_method 'SHELXL97 (Sheldrick, 2008)'
_refine_ls_goodness_of_fit_ref 1.032
_refine_ls_hydrogen_treatment mixed
_refine_ls_matrix_type full
_refine_ls_number_parameters 164
_refine_ls_number_reflns 2373
_refine_ls_number_restraints 0
_refine_ls_restrained_S_all 1.032
_refine_ls_R_factor_all 0.0368
_refine_ls_R_factor_gt 0.0344
_refine_ls_shift/su_max 0.001
_refine_ls_shift/su_mean 0.000
_refine_ls_structure_factor_coef Fsqd
_refine_ls_weighting_details 'calc w=1/[\s^2^(Fo^2^)+(0.0476P)^2^+1.6566P] where P=(Fo^2^+2Fc^2^)/3'
_refine_ls_weighting_scheme calc
_refine_ls_wR_factor_gt 0.0899
_refine_ls_wR_factor_ref 0.0918
_reflns_number_gt 2197
_reflns_number_total 2373
_reflns_threshold_expression I>2\s(I)
_cod_data_source_file bt5789.cif
_cod_data_source_block I
_cod_original_cell_volume 2407.69(10)
_cod_original_sg_symbol_H-M 'C 2/c'
_cod_database_code 2233395
_cod_database_fobs_code 2233395

loop_
_symmetry_equiv_pos_as_xyz
'x, y, z'
'-x, y, -z+1/2'
'x+1/2, y+1/2, z'
'-x+1/2, y+1/2, -z+1/2'
'-x, -y, -z'
'x, -y, z-1/2'
'-x+1/2, -y+1/2, -z'
'x+1/2, -y+1/2, z-1/2'

loop_
_atom_site_type_symbol
_atom_site_label
_atom_site_fract_x
_atom_site_fract_y
_atom_site_fract_z
_atom_site_U_iso_or_equiv
_atom_site_adp_type
_atom_site_calc_flag
_atom_site_refinement_flags
_atom_site_occupancy
_atom_site_symmetry_multiplicity
O O1 0.56414(3) 0.35675(13) 0.57996(5) 0.0187(2) Uani d . 1 1
N N1 0.49951(4) 0.73117(17) 0.59666(6) 0.0174(2) Uani d . 1 1
C C1 0.57758(4) 0.59658(19) 0.57561(7) 0.0159(2) Uani d . 1 1
H H1 0.5564 0.6491 0.5142 0.019 Uiso calc R 1 1
C C2 0.55920(4) 0.74825(18) 0.63208(7) 0.0152(2) Uani d . 1 1
H H2 0.5679 0.9151 0.6250 0.018 Uiso calc R 1 1
C C3 0.63724(4) 0.63255(19) 0.59947(6) 0.0157(2) Uani d . 1 1
C C4 0.67644(4) 0.46581(19) 0.64578(7) 0.0178(2) Uani d . 1 1
H H4 0.6660 0.3244 0.6637 0.021 Uiso calc R 1 1
C C5 0.73091(5) 0.5046(2) 0.66609(7) 0.0201(3) Uani d . 1 1
H H5 0.7574 0.3897 0.6977 0.024 Uiso calc R 1 1
C C6 0.74656(4) 0.7110(2) 0.64018(7) 0.0198(3) Uani d . 1 1
H H6 0.7836 0.7365 0.6535 0.024 Uiso calc R 1 1
C C7 0.70781(5) 0.8798(2) 0.59482(7) 0.0196(3) Uani d . 1 1
H H7 0.7184 1.0217 0.5774 0.023 Uiso calc R 1 1
C C8 0.65356(4) 0.84107(19) 0.57486(7) 0.0183(2) Uani d . 1 1
H H8 0.6272 0.9575 0.5441 0.022 Uiso calc R 1 1
C C9 0.58952(4) 0.69014(19) 0.72835(7) 0.0156(2) Uani d . 1 1
C C10 0.57931(5) 0.4847(2) 0.76303(7) 0.0203(3) Uani d . 1 1
H H10 0.5521 0.3788 0.7263 0.024 Uiso calc R 1 1
C C11 0.60851(5) 0.4332(2) 0.85085(7) 0.0220(3) Uani d . 1 1
H H11 0.6011 0.2927 0.8735 0.026 Uiso calc R 1 1
C C12 0.64843(5) 0.5860(2) 0.90549(7) 0.0215(3) Uani d . 1 1
H H12 0.6685 0.5504 0.9654 0.026 Uiso calc R 1 1
C C13 0.65873(4) 0.7908(2) 0.87190(7) 0.0217(3) Uani d . 1 1
H H13 0.6859 0.8965 0.9089 0.026 Uiso calc R 1 1
C C14 0.62935(4) 0.8422(2) 0.78388(7) 0.0184(2) Uani d . 1 1
H H14 0.6367 0.9834 0.7615 0.022 Uiso calc R 1 1
C C15 0.47651(5) 0.9274(2) 0.62451(7) 0.0219(3) Uani d . 1 1
H H15A 0.4381 0.8962 0.6083 0.033 Uiso calc R 1 1
H H15B 0.4798 1.0722 0.5963 0.033 Uiso calc R 1 1
H H15C 0.4963 0.9453 0.6876 0.033 Uiso calc R 1 1
H H1O 0.5420(7) 0.316(3) 0.5233(12) 0.047(5) Uiso d . 1 1
H H1N 0.4909(6) 0.597(3) 0.6155(9) 0.027(4) Uiso d . 1 1

loop_
_atom_site_aniso_label
_atom_site_aniso_U_11
_atom_site_aniso_U_22
_atom_site_aniso_U_33
_atom_site_aniso_U_12
_atom_site_aniso_U_13
_atom_site_aniso_U_23
O1 0.0215(4) 0.0148(4) 0.0180(4) -0.0025(3) 0.0070(3) -0.0017(3)
N1 0.0150(4) 0.0174(5) 0.0190(5) -0.0005(3) 0.0067(4) 0.0003(4)
C1 0.0181(5) 0.0147(5) 0.0137(5) -0.0001(4) 0.0059(4) 0.0001(4)
C2 0.0149(5) 0.0147(5) 0.0153(5) -0.0006(4) 0.0060(4) -0.0001(4)
C3 0.0189(5) 0.0170(5) 0.0118(5) 0.0000(4) 0.0073(4) -0.0027(4)
C4 0.0211(5) 0.0176(5) 0.0160(5) 0.0003(4) 0.0094(4) -0.0001(4)
C5 0.0199(5) 0.0219(6) 0.0183(5) 0.0044(4) 0.0084(4) 0.0010(4)
C6 0.0185(5) 0.0239(6) 0.0184(5) -0.0002(4) 0.0094(4) -0.0029(4)
C7 0.0229(6) 0.0186(5) 0.0193(5) -0.0027(4) 0.0112(5) -0.0013(4)
C8 0.0207(5) 0.0178(5) 0.0161(5) 0.0018(4) 0.0077(4) 0.0006(4)
C9 0.0161(5) 0.0168(5) 0.0153(5) 0.0020(4) 0.0082(4) -0.0008(4)
C10 0.0233(6) 0.0179(6) 0.0188(5) -0.0033(4) 0.0085(5) -0.0019(4)
C11 0.0283(6) 0.0191(6) 0.0210(6) 0.0010(5) 0.0131(5) 0.0032(4)
C12 0.0219(5) 0.0283(6) 0.0151(5) 0.0034(5) 0.0088(4) 0.0025(4)
C13 0.0192(5) 0.0290(6) 0.0164(5) -0.0050(5) 0.0075(5) -0.0029(5)
C14 0.0195(5) 0.0193(5) 0.0182(5) -0.0025(4) 0.0098(4) -0.0004(4)
C15 0.0203(5) 0.0264(6) 0.0196(6) 0.0037(4) 0.0093(5) -0.0008(4)

loop_
_atom_type_symbol
_atom_type_description
_atom_type_scat_dispersion_real
_atom_type_scat_dispersion_imag
_atom_type_scat_source
C C 0.0181 0.0091 'International Tables Vol C Tables 4.2.6.8 and 6.1.1.4'
H H 0.0000 0.0000 'International Tables Vol C Tables 4.2.6.8 and 6.1.1.4'
N N 0.0311 0.0180 'International Tables Vol C Tables 4.2.6.8 and 6.1.1.4'
O O 0.0492 0.0322 'International Tables Vol C Tables 4.2.6.8 and 6.1.1.4'

loop_
_geom_angle_atom_site_label_1
_geom_angle_atom_site_label_2
_geom_angle_atom_site_label_3
_geom_angle
C1 O1 H1O 104.6(11)
C15 N1 C2 111.99(9)
C15 N1 H1N 107.9(9)
C2 N1 H1N 109.2(9)
O1 C1 C3 112.89(8)
O1 C1 C2 109.85(8)
C3 C1 C2 111.63(8)
O1 C1 H1 107.4
C3 C1 H1 107.4
C2 C1 H1 107.4
N1 C2 C9 114.03(8)
N1 C2 C1 108.37(8)
C9 C2 C1 112.89(8)
N1 C2 H2 107.1
C9 C2 H2 107.1
C1 C2 H2 107.1
C4 C3 C8 118.85(10)
C4 C3 C1 122.15(10)
C8 C3 C1 119.00(9)
C3 C4 C5 120.48(10)
C3 C4 H4 119.8
C5 C4 H4 119.8
C6 C5 C4 120.17(10)
C6 C5 H5 119.9
C4 C5 H5 119.9
C7 C6 C5 119.77(10)
C7 C6 H6 120.1
C5 C6 H6 120.1
C6 C7 C8 119.97(10)
C6 C7 H7 120.0
C8 C7 H7 120.0
C7 C8 C3 120.75(10)
C7 C8 H8 119.6
C3 C8 H8 119.6
C14 C9 C10 118.25(10)
C14 C9 C2 119.79(9)
C10 C9 C2 121.95(10)
C11 C10 C9 120.78(10)
C11 C10 H10 119.6
C9 C10 H10 119.6
C12 C11 C10 120.36(11)
C12 C11 H11 119.8
C10 C11 H11 119.8
C13 C12 C11 119.37(10)
C13 C12 H12 120.3
C11 C12 H12 120.3
C12 C13 C14 120.16(11)
C12 C13 H13 119.9
C14 C13 H13 119.9
C13 C14 C9 121.09(10)
C13 C14 H14 119.5
C9 C14 H14 119.5
N1 C15 H15A 109.5
N1 C15 H15B 109.5
H15A C15 H15B 109.5
N1 C15 H15C 109.5
H15A C15 H15C 109.5
H15B C15 H15C 109.5

loop_
_geom_bond_atom_site_label_1
_geom_bond_atom_site_label_2
_geom_bond_distance
O1 C1 1.4246(13)
O1 H1o 0.922(18)
N1 C15 1.4636(14)
N1 C2 1.4764(13)
N1 H1n 0.899(15)
C1 C3 1.5147(14)
C1 C2 1.5409(14)
C1 H1 1.0000
C2 C9 1.5242(14)
C2 H2 1.0000
C3 C4 1.3907(15)
C3 C8 1.3985(15)
C4 C5 1.3934(15)
C4 H4 0.9500
C5 C6 1.3900(16)
C5 H5 0.9500
C6 C7 1.3887(16)
C6 H6 0.9500
C7 C8 1.3888(15)
C7 H7 0.9500
C8 H8 0.9500
C9 C14 1.3900(15)
C9 C10 1.3961(15)
C10 C11 1.3922(16)
C10 H10 0.9500
C11 C12 1.3889(17)
C11 H11 0.9500
C12 C13 1.3842(16)
C12 H12 0.9500
C13 C14 1.3953(15)
C13 H13 0.9500
C14 H14 0.9500
C15 H15A 0.9800
C15 H15B 0.9800
C15 H15C 0.9800

loop_
_geom_hbond_atom_site_label_D
_geom_hbond_atom_site_label_H
_geom_hbond_atom_site_label_A
_geom_hbond_site_symmetry_A
_geom_hbond_distance_DH
_geom_hbond_distance_HA
_geom_hbond_distance_DA
_geom_hbond_angle_DHA
O1 H1o N1 5_666 0.92(2) 1.88(2) 2.7990(10) 172(2)

loop_
_geom_torsion_atom_site_label_1
_geom_torsion_atom_site_label_2
_geom_torsion_atom_site_label_3
_geom_torsion_atom_site_label_4
_geom_torsion
C15 N1 C2 C9 73.91(11)
C15 N1 C2 C1 -159.45(9)
O1 C1 C2 N1 -62.37(10)
C3 C1 C2 N1 171.61(8)
O1 C1 C2 C9 64.92(11)
C3 C1 C2 C9 -61.09(11)
O1 C1 C3 C4 -18.78(14)
C2 C1 C3 C4 105.54(11)
O1 C1 C3 C8 161.81(9)
C2 C1 C3 C8 -73.87(12)
C8 C3 C4 C5 -0.97(15)
C1 C3 C4 C5 179.62(10)
C3 C4 C5 C6 0.04(16)
C4 C5 C6 C7 0.74(16)
C5 C6 C7 C8 -0.55(16)
C6 C7 C8 C3 -0.40(16)
C4 C3 C8 C7 1.16(15)
C1 C3 C8 C7 -179.41(9)
N1 C2 C9 C14 -130.40(10)
C1 C2 C9 C14 105.35(11)
N1 C2 C9 C10 50.82(13)
C1 C2 C9 C10 -73.43(12)
C14 C9 C10 C11 -0.34(16)
C2 C9 C10 C11 178.45(10)
C9 C10 C11 C12 -0.04(17)
C10 C11 C12 C13 0.32(17)
C11 C12 C13 C14 -0.23(17)
C12 C13 C14 C9 -0.16(17)
C10 C9 C14 C13 0.44(16)
C2 C9 C14 C13 -178.38(10)

loop_
_cod_related_entry_id
_cod_related_entry_database
_cod_related_entry_code
1 ChemSpider 90084
